data_1508876
loop_
_publ_author_name
'Guo, Qunsheng'
'Zhao, John Cong-Gui'

_publ_section_title
;
 Highly enantioselective three-component direct mannich reactions of
 unfunctionalized ketones catalyzed by bifunctional organocatalysts.
;
_journal_issue 3
_journal_name_full 'Organic letters'
_journal_page_first 508
_journal_page_last 511
_journal_paper_doi 10.1021/ol303315c
_journal_volume 15
_journal_year 2013
_chemical_absolute_configuration ad
_chemical_formula_moiety 'C28 H24 Br N O3 S'
_chemical_formula_sum 'C28 H24 Br N O3 S'
_chemical_formula_weight 534.45
_chemical_name_systematic
; 
(2<i>S</i>, 3<i>S</i>)-1-(4-Bromophenyl)-2,3-diphenyl
-3-(tosylamino)propan-1-one
;
_space_group_IT_number 4
_symmetry_cell_setting monoclinic
_symmetry_space_group_name_Hall 'P 2yb'
_symmetry_space_group_name_H-M 'P 1 21 1'
_atom_sites_solution_hydrogens geom
_atom_sites_solution_primary direct
_atom_sites_solution_secondary difmap
_audit_creation_method SHELXL-97
_cell_angle_alpha 90.00
_cell_angle_beta 92.756(3)
_cell_angle_gamma 90.00
_cell_formula_units_Z 4
_cell_length_a 17.676(4)
_cell_length_b 5.7270(12)
_cell_length_c 23.637(5)
_cell_measurement_reflns_used 10051
_cell_measurement_temperature 98(2)
_cell_measurement_theta_max 40.0
_cell_measurement_theta_min 2.6
_cell_volume 2390.0(9)
_computing_cell_refinement
;
CrystalClear-SM Expert 2.0 r5 (Rigaku, 2010)
;
_computing_data_collection
;
CrystalClear-SM Expert 2.0 r5 (Rigaku, 2010)
;
_computing_data_reduction
;
CrystalClear-SM Expert 2.0 r5 (Rigaku, 2010)
;
_computing_publication_material 'publCIF (Westrip, 2010)'
_computing_structure_refinement 'SHELXL-97 (Sheldrick, 1997)'
_computing_structure_solution 'SHELXS-97 (Sheldrick, 1990)'
_diffrn_ambient_temperature 98(2)
_diffrn_detector_area_resol_mean 28.5714
_diffrn_measured_fraction_theta_full 0.995
_diffrn_measured_fraction_theta_max 0.995
_diffrn_measurement_device_type
;
Saturn724 (2x2 bin mode)
;
_diffrn_measurement_method \w
_diffrn_radiation_monochromator graphite
_diffrn_radiation_source 'sealed tube'
_diffrn_radiation_type MoK\a
_diffrn_radiation_wavelength 0.71073
_diffrn_reflns_av_R_equivalents 0.0554
_diffrn_reflns_av_sigmaI/netI 0.0804
_diffrn_reflns_limit_h_max 22
_diffrn_reflns_limit_h_min -22
_diffrn_reflns_limit_k_max 5
_diffrn_reflns_limit_k_min -7
_diffrn_reflns_limit_l_max 30
_diffrn_reflns_limit_l_min -30
_diffrn_reflns_number 17709
_diffrn_reflns_reduction_process 'Lp corrections applied'
_diffrn_reflns_theta_full 27.50
_diffrn_reflns_theta_max 27.50
_diffrn_reflns_theta_min 2.42
_diffrn_standards_decay_% <1
_diffrn_standards_interval_count 0
_diffrn_standards_number 0
_exptl_absorpt_coefficient_mu 1.839
_exptl_absorpt_correction_T_max 1.000
_exptl_absorpt_correction_T_min 0.675
_exptl_absorpt_correction_type multi-scan
_exptl_absorpt_process_details 'ABSCOR (Higashi, 1995)'
_exptl_crystal_colour colourless
_exptl_crystal_density_diffrn 1.485
_exptl_crystal_density_method 'not measured'
_exptl_crystal_description needle
_exptl_crystal_F_000 1096
_exptl_crystal_size_max 0.50
_exptl_crystal_size_mid 0.07
_exptl_crystal_size_min 0.05
_refine_diff_density_max 0.629
_refine_diff_density_min -0.877
_refine_diff_density_rms 0.081
_refine_ls_abs_structure_details 'Flack H D (1983), Acta Cryst. A39, 876-881, 3035 Friedel pairs'
_refine_ls_abs_structure_Flack -0.013(7)
_refine_ls_extinction_method none
_refine_ls_goodness_of_fit_ref 1.006
_refine_ls_hydrogen_treatment mixed
_refine_ls_matrix_type full
_refine_ls_number_parameters 631
_refine_ls_number_reflns 9057
_refine_ls_number_restraints 1
_refine_ls_restrained_S_all 1.006
_refine_ls_R_factor_all 0.0518
_refine_ls_R_factor_gt 0.0457
_refine_ls_shift/su_max 0.001
_refine_ls_shift/su_mean 0.000
_refine_ls_structure_factor_coef Fsqd
_refine_ls_weighting_details 'calc w=1/[\s^2^(Fo^2^)+(0.0450P)^2^+0.9000P] where P=(Fo^2^+2Fc^2^)/3'
_refine_ls_weighting_scheme calc
_refine_ls_wR_factor_gt 0.1038
_refine_ls_wR_factor_ref 0.1095
_reflns_number_gt 8179
_reflns_number_total 9057
_reflns_threshold_expression >2sigma(I)
_cod_data_source_file ol303315c_si_002.cif
_cod_data_source_block bdtpo
_cod_database_code 1508876

loop_
_symmetry_equiv_pos_as_xyz
'x, y, z'
'-x, y+1/2, -z'

loop_
_atom_site_label
_atom_site_type_symbol
_atom_site_fract_x
_atom_site_fract_y
_atom_site_fract_z
_atom_site_U_iso_or_equiv
_atom_site_adp_type
_atom_site_occupancy
_atom_site_symmetry_multiplicity
_atom_site_calc_flag
_atom_site_refinement_flags
Br1 Br 0.40708(2) 0.26251(8) 0.200233(18) 0.03093(11) Uani 1 1 d .
Br2 Br 0.14793(3) -0.00761(9) 0.294759(18) 0.03842(13) Uani 1 1 d .
S2 S 0.29771(6) -0.40182(16) -0.12642(4) 0.01808(19) Uani 1 1 d .
S1 S 0.19449(6) -0.07426(17) 0.61244(4) 0.0197(2) Uani 1 1 d .
O5 O 0.35972(15) -0.2539(6) -0.13995(12) 0.0243(6) Uani 1 1 d .
O4 O 0.22336(15) 0.2835(5) 0.02247(12) 0.0202(6) Uani 1 1 d .
O6 O 0.30394(18) -0.6525(5) -0.13166(13) 0.0259(7) Uani 1 1 d .
O1 O 0.26905(16) 0.5666(5) 0.45743(12) 0.0201(6) Uani 1 1 d .
C9 C 0.3619(2) 0.1622(7) 0.51808(16) 0.0175(7) Uani 1 1 d .
N2 N 0.2784(2) -0.3614(6) -0.06100(14) 0.0190(7) Uani 1 1 d .
N1 N 0.22502(19) -0.0604(6) 0.54885(14) 0.0190(7) Uani 1 1 d .
C10 C 0.3778(2) 0.3448(6) 0.55562(18) 0.0198(8) Uani 1 1 d .
H10A H 0.3454 0.4727 0.5561 0.024 Uiso 1 1 calc R
C44 C 0.3510(2) -0.0970(6) 0.00568(16) 0.0166(7) Uani 1 1 d .
C8 C 0.2899(2) 0.1631(7) 0.47980(17) 0.0172(7) Uani 1 1 d .
C15 C 0.2179(2) 0.1542(7) 0.51415(17) 0.0173(7) Uani 1 1 d .
C1 C 0.3755(2) 0.3054(8) 0.27526(17) 0.0244(9) Uani 1 1 d .
C16 C 0.1450(2) 0.1554(7) 0.47758(17) 0.0182(8) Uani 1 1 d .
C5 C 0.3646(2) 0.1551(7) 0.36876(18) 0.0206(8) Uani 1 1 d .
H5A H 0.3750 0.0388 0.3955 0.025 Uiso 1 1 calc R
C14 C 0.4112(2) -0.0279(7) 0.51786(16) 0.0196(7) Uani 1 1 d .
H14A H 0.4010 -0.1517 0.4932 0.023 Uiso 1 1 calc R
C36 C 0.2080(2) -0.1266(7) 0.00331(16) 0.0159(7) Uani 1 1 d .
C32 C 0.1912(2) 0.0620(7) 0.10201(17) 0.0189(8) Uani 1 1 d .
C37 C 0.1334(2) -0.1352(7) -0.03152(16) 0.0173(7) Uani 1 1 d .
O2 O 0.13254(16) 0.0820(5) 0.61827(12) 0.0247(6) Uani 1 1 d .
C23 C 0.2656(2) 0.2458(7) 0.68287(16) 0.0204(8) Uani 1 1 d .
H23A H 0.2249 0.3445 0.6741 0.024 Uiso 1 1 calc R
C7 C 0.2912(2) 0.3767(7) 0.44128(17) 0.0169(7) Uani 1 1 d .
C17 C 0.1258(2) -0.0336(7) 0.44296(16) 0.0203(8) Uani 1 1 d .
H17A H 0.1594 -0.1578 0.4404 0.024 Uiso 1 1 calc R
C51 C 0.2183(2) -0.0954(7) -0.19526(17) 0.0216(8) Uani 1 1 d .
H51A H 0.2605 0.0015 -0.1917 0.026 Uiso 1 1 calc R
C43 C 0.2794(2) -0.1334(6) -0.03254(16) 0.0151(7) Uani 1 1 d .
C45 C 0.3708(2) -0.2594(7) 0.04736(16) 0.0213(8) Uani 1 1 d .
H45A H 0.3423 -0.3950 0.0504 0.026 Uiso 1 1 calc R
C35 C 0.2088(2) 0.0904(7) 0.04099(16) 0.0175(7) Uani 1 1 d .
C4 C 0.3221(2) 0.3498(7) 0.38358(17) 0.0189(8) Uani 1 1 d .
C50 C 0.2180(2) -0.3110(7) -0.16854(16) 0.0186(8) Uani 1 1 d .
C31 C 0.2122(2) 0.2432(8) 0.13982(17) 0.0230(8) Uani 1 1 d .
H31A H 0.2350 0.3774 0.1265 0.028 Uiso 1 1 calc R
O3 O 0.18492(18) -0.3224(5) 0.62220(14) 0.0300(7) Uani 1 1 d .
C12 C 0.4912(2) 0.1500(7) 0.59139(18) 0.0239(9) Uani 1 1 d .
H12A H 0.5346 0.1472 0.6153 0.029 Uiso 1 1 calc R
C55 C 0.0918(2) -0.3842(8) -0.20695(19) 0.0268(9) Uani 1 1 d .
H55A H 0.0495 -0.4806 -0.2108 0.032 Uiso 1 1 calc R
C22 C 0.2701(2) 0.0253(7) 0.65752(15) 0.0192(8) Uani 1 1 d .
C11 C 0.4416(2) 0.3382(7) 0.59245(18) 0.0230(9) Uani 1 1 d .
H11A H 0.4511 0.4600 0.6178 0.028 Uiso 1 1 calc R
C3 C 0.3083(2) 0.5252(7) 0.34310(17) 0.0214(8) Uani 1 1 d .
H3A H 0.2812 0.6574 0.3526 0.026 Uiso 1 1 calc R
C42 C 0.0846(2) -0.3233(7) -0.02640(17) 0.0206(8) Uani 1 1 d .
H42A H 0.0980 -0.4450 -0.0019 0.025 Uiso 1 1 calc R
C48 C 0.4566(2) 0.1423(7) 0.03725(18) 0.0231(9) Uani 1 1 d .
H48A H 0.4856 0.2764 0.0335 0.028 Uiso 1 1 calc R
C39 C 0.0443(2) 0.0379(7) -0.09993(17) 0.0221(8) Uani 1 1 d .
H39A H 0.0308 0.1590 -0.1246 0.027 Uiso 1 1 calc R
C27 C 0.3317(2) -0.1199(7) 0.66935(17) 0.0214(8) Uani 1 1 d .
H27A H 0.3349 -0.2642 0.6516 0.026 Uiso 1 1 calc R
C52 C 0.1538(2) -0.0267(8) -0.22772(16) 0.0228(8) Uani 1 1 d .
H52A H 0.1535 0.1179 -0.2456 0.027 Uiso 1 1 calc R
C49 C 0.3951(2) 0.1026(7) 0.00075(18) 0.0201(8) Uani 1 1 d .
H49A H 0.3828 0.2105 -0.0276 0.024 Uiso 1 1 calc R
C21 C 0.0944(2) 0.3427(7) 0.48070(18) 0.0218(8) Uani 1 1 d .
H21A H 0.1063 0.4695 0.5041 0.026 Uiso 1 1 calc R
C29 C 0.1632(2) 0.0228(9) 0.21612(17) 0.0275(9) Uani 1 1 d .
C38 C 0.1129(2) 0.0467(7) -0.06875(17) 0.0206(8) Uani 1 1 d .
H38A H 0.1452 0.1733 -0.0726 0.025 Uiso 1 1 calc R
C47 C 0.4756(2) -0.0180(8) 0.07991(17) 0.0224(8) Uani 1 1 d .
H47A H 0.5166 0.0107 0.1051 0.027 Uiso 1 1 calc R
C18 C 0.0561(2) -0.0388(7) 0.41183(17) 0.0223(8) Uani 1 1 d .
H18A H 0.0432 -0.1668 0.3892 0.027 Uiso 1 1 calc R
C46 C 0.4333(2) -0.2210(8) 0.08489(17) 0.0244(8) Uani 1 1 d .
H46A H 0.4463 -0.3301 0.1128 0.029 Uiso 1 1 calc R
C28 C 0.4443(2) 0.2397(9) 0.77917(18) 0.0293(9) Uani 1 1 d .
H28A H 0.4820 0.1192 0.7830 0.044 Uiso 1 1 calc R
H28B H 0.4216 0.2626 0.8148 0.044 Uiso 1 1 calc R
H28C H 0.4677 0.3824 0.7678 0.044 Uiso 1 1 calc R
C2 C 0.3348(2) 0.5045(8) 0.28900(17) 0.0238(8) Uani 1 1 d .
H2A H 0.3255 0.6215 0.2623 0.029 Uiso 1 1 calc R
C24 C 0.3233(2) 0.3135(7) 0.72147(18) 0.0239(8) Uani 1 1 d .
H24A H 0.3207 0.4594 0.7386 0.029 Uiso 1 1 calc R
C41 C 0.0163(2) -0.3310(8) -0.05754(18) 0.0238(9) Uani 1 1 d .
H41A H -0.0161 -0.4575 -0.0537 0.029 Uiso 1 1 calc R
C40 C -0.0041(2) -0.1506(7) -0.09443(18) 0.0240(9) Uani 1 1 d .
H40A H -0.0499 -0.1560 -0.1154 0.029 Uiso 1 1 calc R
C25 C 0.3845(2) 0.1691(7) 0.73519(17) 0.0214(8) Uani 1 1 d .
C54 C 0.0909(2) -0.1681(8) -0.23380(18) 0.0252(9) Uani 1 1 d .
C19 C 0.0068(2) 0.1478(8) 0.41508(18) 0.0238(9) Uani 1 1 d .
H19A H -0.0395 0.1447 0.3946 0.029 Uiso 1 1 calc R
C33 C 0.1546(2) -0.1353(7) 0.12237(17) 0.0222(8) Uani 1 1 d .
H33A H 0.1394 -0.2543 0.0976 0.027 Uiso 1 1 calc R
C13 C 0.4755(2) -0.0338(8) 0.55432(17) 0.0234(8) Uani 1 1 d .
H13A H 0.5080 -0.1613 0.5538 0.028 Uiso 1 1 calc R
C6 C 0.3916(2) 0.1328(7) 0.31447(18) 0.0242(9) Uani 1 1 d .
H6A H 0.4201 0.0032 0.3050 0.029 Uiso 1 1 calc R
C30 C 0.1987(2) 0.2216(8) 0.19706(17) 0.0250(9) Uani 1 1 d .
H30A H 0.2133 0.3395 0.2223 0.030 Uiso 1 1 calc R
C56 C 0.1552(2) -0.4584(7) -0.17439(18) 0.0247(9) Uani 1 1 d .
H56A H 0.1556 -0.6038 -0.1569 0.030 Uiso 1 1 calc R
C57 C 0.0205(3) -0.0848(10) -0.2678(2) 0.0362(11) Uani 1 1 d .
H57A H 0.0298 0.0673 -0.2831 0.054 Uiso 1 1 calc R
H57B H -0.0214 -0.0770 -0.2435 0.054 Uiso 1 1 calc R
H57C H 0.0090 -0.1921 -0.2982 0.054 Uiso 1 1 calc R
C20 C 0.0258(2) 0.3381(8) 0.44842(19) 0.0256(9) Uani 1 1 d .
H20A H -0.0071 0.4644 0.4495 0.031 Uiso 1 1 calc R
C34 C 0.1407(3) -0.1539(8) 0.17995(18) 0.0279(9) Uani 1 1 d .
H34A H 0.1164 -0.2850 0.1936 0.033 Uiso 1 1 calc R
C26 C 0.3886(2) -0.0472(8) 0.70807(17) 0.0228(8) Uani 1 1 d .
H26A H 0.4301 -0.1439 0.7160 0.027 Uiso 1 1 calc R
H1A H 0.226(3) -0.188(9) 0.531(2) 0.027 Uiso 1 1 d .
H8A H 0.286(3) 0.014(9) 0.4578(19) 0.027 Uiso 1 1 d .
H15A H 0.216(3) 0.284(9) 0.541(2) 0.027 Uiso 1 1 d .
H36A H 0.205(3) -0.260(9) 0.025(2) 0.027 Uiso 1 1 d .
H43A H 0.277(3) -0.032(9) -0.066(2) 0.027 Uiso 1 1 d .
H2B H 0.274(3) -0.479(9) -0.045(2) 0.027 Uiso 1 1 d .

loop_
_atom_site_aniso_label
_atom_site_aniso_U_11
_atom_site_aniso_U_22
_atom_site_aniso_U_33
_atom_site_aniso_U_23
_atom_site_aniso_U_13
_atom_site_aniso_U_12
Br1 0.0307(2) 0.0431(3) 0.0194(2) 0.0014(2) 0.00641(16) 0.00046(19)
Br2 0.0460(3) 0.0529(3) 0.0169(2) 0.0037(2) 0.00711(17) 0.0134(2)
S2 0.0209(5) 0.0185(4) 0.0151(4) 0.0002(4) 0.0037(4) 0.0018(4)
S1 0.0168(4) 0.0238(5) 0.0183(5) 0.0053(4) 0.0000(3) -0.0023(3)
O5 0.0179(13) 0.0323(15) 0.0233(14) 0.0019(14) 0.0063(10) -0.0016(12)
O4 0.0225(13) 0.0163(13) 0.0223(14) 0.0035(12) 0.0058(10) -0.0013(11)
O6 0.0344(17) 0.0224(14) 0.0209(15) -0.0042(12) 0.0009(12) 0.0040(12)
O1 0.0225(14) 0.0139(12) 0.0242(15) 0.0004(11) 0.0040(11) 0.0022(10)
C9 0.0171(18) 0.0189(17) 0.0165(18) 0.0036(15) 0.0019(14) 0.0009(14)
N2 0.0277(18) 0.0176(16) 0.0121(16) -0.0019(13) 0.0045(13) -0.0009(13)
N1 0.0238(17) 0.0142(15) 0.0193(16) 0.0017(13) 0.0033(13) -0.0007(12)
C10 0.0172(18) 0.0151(17) 0.028(2) 0.0012(16) 0.0055(15) 0.0015(14)
C44 0.0148(17) 0.0178(17) 0.0174(18) -0.0014(15) 0.0025(13) 0.0027(13)
C8 0.0185(18) 0.0148(16) 0.0185(19) -0.0031(15) 0.0037(14) 0.0001(14)
C15 0.0216(19) 0.0133(16) 0.0175(19) 0.0020(15) 0.0054(15) 0.0013(14)
C1 0.027(2) 0.030(2) 0.0169(18) -0.0024(17) 0.0037(15) -0.0080(17)
C16 0.0180(19) 0.0186(17) 0.0185(19) 0.0060(15) 0.0054(14) -0.0011(14)
C5 0.023(2) 0.0181(17) 0.021(2) 0.0025(16) 0.0027(15) 0.0015(15)
C14 0.0210(19) 0.0201(18) 0.0179(18) 0.0016(16) 0.0038(14) 0.0007(15)
C36 0.0173(18) 0.0135(16) 0.0174(18) 0.0020(15) 0.0053(14) 0.0000(13)
C32 0.0183(18) 0.0185(18) 0.0201(19) 0.0006(16) 0.0027(14) 0.0005(14)
C37 0.0171(18) 0.0191(17) 0.0159(18) -0.0026(16) 0.0036(14) -0.0004(14)
O2 0.0182(14) 0.0371(16) 0.0189(14) 0.0026(13) 0.0016(11) 0.0021(12)
C23 0.0212(18) 0.0220(18) 0.0181(18) 0.0052(17) 0.0021(14) 0.0029(16)
C7 0.0096(16) 0.0216(18) 0.0195(19) -0.0002(16) 0.0015(13) -0.0006(13)
C17 0.0187(18) 0.0240(19) 0.0185(17) 0.0029(17) 0.0022(14) 0.0032(16)
C51 0.021(2) 0.0233(19) 0.021(2) 0.0006(17) 0.0031(15) -0.0019(15)
C43 0.0190(18) 0.0123(16) 0.0145(17) 0.0014(14) 0.0055(14) 0.0007(13)
C45 0.0235(19) 0.0206(19) 0.0197(19) 0.0042(17) 0.0014(15) 0.0002(16)
C35 0.0148(17) 0.0191(17) 0.0188(19) 0.0024(16) 0.0015(14) 0.0016(14)
C4 0.0163(18) 0.0202(18) 0.0201(19) 0.0007(16) 0.0007(14) -0.0027(14)
C50 0.0174(18) 0.0237(19) 0.0150(18) -0.0020(15) 0.0036(14) 0.0011(14)
C31 0.024(2) 0.025(2) 0.0192(19) -0.0003(18) 0.0012(14) -0.0018(17)
O3 0.0325(17) 0.0301(16) 0.0272(17) 0.0098(14) -0.0013(13) -0.0101(13)
C12 0.0166(19) 0.032(2) 0.023(2) 0.0025(18) -0.0017(15) -0.0014(16)
C55 0.023(2) 0.030(2) 0.027(2) 0.0010(19) -0.0007(17) -0.0073(17)
C22 0.0187(18) 0.026(2) 0.0134(17) 0.0005(16) 0.0012(13) -0.0032(15)
C11 0.022(2) 0.026(2) 0.020(2) -0.0006(17) -0.0009(16) -0.0027(16)
C3 0.0214(19) 0.0182(18) 0.024(2) 0.0016(17) -0.0012(15) 0.0011(15)
C42 0.025(2) 0.0183(17) 0.0189(19) 0.0030(16) 0.0067(15) 0.0018(15)
C48 0.021(2) 0.0196(19) 0.029(2) -0.0035(17) 0.0076(16) -0.0043(15)
C39 0.024(2) 0.021(2) 0.0208(19) 0.0022(17) 0.0015(15) 0.0027(16)
C27 0.021(2) 0.0253(19) 0.0181(19) 0.0010(17) 0.0034(15) -0.0004(15)
C52 0.027(2) 0.025(2) 0.0174(18) 0.0023(18) 0.0028(15) 0.0020(17)
C49 0.0184(19) 0.0189(18) 0.023(2) -0.0014(17) 0.0025(15) 0.0021(14)
C21 0.021(2) 0.0171(18) 0.028(2) 0.0044(16) 0.0053(16) 0.0013(14)
C29 0.026(2) 0.040(2) 0.0168(19) -0.0005(19) 0.0027(15) 0.0136(19)
C38 0.0170(18) 0.024(2) 0.0213(19) 0.0019(16) 0.0032(15) -0.0024(15)
C47 0.0205(19) 0.0247(19) 0.0219(19) -0.0055(19) 0.0002(14) -0.0006(17)
C18 0.0217(19) 0.026(2) 0.0190(18) 0.0005(18) 0.0009(14) 0.0001(16)
C46 0.026(2) 0.026(2) 0.0210(19) 0.0060(19) 0.0005(15) -0.0015(18)
C28 0.028(2) 0.037(2) 0.022(2) -0.006(2) -0.0019(16) -0.0041(19)
C2 0.027(2) 0.0224(19) 0.0218(19) 0.0089(18) -0.0010(15) -0.0001(17)
C24 0.026(2) 0.022(2) 0.024(2) -0.0004(17) 0.0058(16) -0.0011(16)
C41 0.019(2) 0.026(2) 0.026(2) -0.0085(17) 0.0076(16) -0.0048(16)
C40 0.018(2) 0.030(2) 0.024(2) -0.0017(18) 0.0014(15) 0.0027(16)
C25 0.0207(19) 0.030(2) 0.0133(18) 0.0008(16) 0.0036(14) -0.0046(16)
C54 0.023(2) 0.035(2) 0.0176(19) -0.0010(18) 0.0024(15) 0.0022(17)
C19 0.0180(19) 0.036(2) 0.0175(19) 0.0081(18) 0.0003(15) -0.0015(16)
C33 0.030(2) 0.0192(18) 0.019(2) 0.0026(16) 0.0088(16) 0.0012(16)
C13 0.0193(19) 0.024(2) 0.027(2) 0.0059(18) 0.0051(15) 0.0046(16)
C6 0.024(2) 0.025(2) 0.025(2) -0.0006(18) 0.0065(16) 0.0037(16)
C30 0.028(2) 0.028(2) 0.0189(19) -0.0072(18) 0.0007(15) 0.0035(17)
C56 0.026(2) 0.024(2) 0.024(2) 0.0012(17) 0.0021(16) -0.0064(16)
C57 0.025(2) 0.051(3) 0.032(2) 0.002(2) -0.0047(18) 0.002(2)
C20 0.019(2) 0.029(2) 0.030(2) 0.0076(18) 0.0060(16) 0.0048(16)
C34 0.037(2) 0.027(2) 0.021(2) 0.0042(18) 0.0113(18) 0.0034(18)
C26 0.0146(18) 0.031(2) 0.0224(19) 0.0003(18) -0.0023(14) 0.0017(16)

loop_
_atom_type_symbol
_atom_type_description
_atom_type_scat_dispersion_real
_atom_type_scat_dispersion_imag
_atom_type_scat_source
C C 0.0033 0.0016 'International Tables Vol C Tables 4.2.6.8 and 6.1.1.4'
H H 0.0000 0.0000 'International Tables Vol C Tables 4.2.6.8 and 6.1.1.4'
N N 0.0061 0.0033 'International Tables Vol C Tables 4.2.6.8 and 6.1.1.4'
O O 0.0106 0.0060 'International Tables Vol C Tables 4.2.6.8 and 6.1.1.4'
S S 0.1246 0.1234 'International Tables Vol C Tables 4.2.6.8 and 6.1.1.4'
Br Br -0.2901 2.4595 'International Tables Vol C Tables 4.2.6.8 and 6.1.1.4'

loop_
_geom_angle_atom_site_label_1
_geom_angle_atom_site_label_2
_geom_angle_atom_site_label_3
_geom_angle
O5 S2 O6 120.4(2)
O5 S2 N2 109.11(18)
O6 S2 N2 104.15(19)
O5 S2 C50 107.36(18)
O6 S2 C50 107.86(19)
N2 S2 C50 107.37(19)
O2 S1 O3 120.2(2)
O2 S1 N1 110.47(17)
O3 S1 N1 104.0(2)
O2 S1 C22 107.55(19)
O3 S1 C22 108.15(19)
N1 S1 C22 105.53(18)
C10 C9 C14 118.8(3)
C10 C9 C8 120.9(3)
C14 C9 C8 120.2(3)
C43 N2 S2 124.5(3)
C43 N2 H2B 123(4)
S2 N2 H2B 112(4)
C15 N1 S1 122.1(3)
C15 N1 H1A 117(3)
S1 N1 H1A 116(3)
C9 C10 C11 120.7(3)
C9 C10 H10A 119.6
C11 C10 H10A 119.6
C45 C44 C49 119.2(3)
C45 C44 C43 120.0(3)
C49 C44 C43 120.8(3)
C9 C8 C7 108.8(3)
C9 C8 C15 111.9(3)
C7 C8 C15 112.1(3)
C9 C8 H8A 110(3)
C7 C8 H8A 112(3)
C15 C8 H8A 102(3)
N1 C15 C16 111.5(3)
N1 C15 C8 105.6(3)
C16 C15 C8 113.6(3)
N1 C15 H15A 106(3)
C16 C15 H15A 108(3)
C8 C15 H15A 112(3)
C6 C1 C2 121.5(4)
C6 C1 Br1 118.4(3)
C2 C1 Br1 120.1(3)
C17 C16 C21 119.3(4)
C17 C16 C15 120.6(3)
C21 C16 C15 120.0(4)
C6 C5 C4 121.0(4)
C6 C5 H5A 119.5
C4 C5 H5A 119.5
C13 C14 C9 120.5(4)
C13 C14 H14A 119.7
C9 C14 H14A 119.7
C37 C36 C35 109.0(3)
C37 C36 C43 114.2(3)
C35 C36 C43 110.6(3)
C37 C36 H36A 101(3)
C35 C36 H36A 110(3)
C43 C36 H36A 111(3)
C33 C32 C31 119.3(4)
C33 C32 C35 122.7(4)
C31 C32 C35 118.1(3)
C42 C37 C38 119.3(4)
C42 C37 C36 120.2(3)
C38 C37 C36 120.5(3)
C24 C23 C22 118.5(4)
C24 C23 H23A 120.7
C22 C23 H23A 120.7
O1 C7 C4 120.7(4)
O1 C7 C8 120.9(3)
C4 C7 C8 118.4(3)
C16 C17 C18 120.5(4)
C16 C17 H17A 119.7
C18 C17 H17A 119.7
C50 C51 C52 118.6(4)
C50 C51 H51A 120.7
C52 C51 H51A 120.7
N2 C43 C44 112.4(3)
N2 C43 C36 106.2(3)
C44 C43 C36 110.2(3)
N2 C43 H43A 99(3)
C44 C43 H43A 113(3)
C36 C43 H43A 115(3)
C44 C45 C46 120.5(4)
C44 C45 H45A 119.7
C46 C45 H45A 119.7
O4 C35 C32 120.0(4)
O4 C35 C36 121.6(3)
C32 C35 C36 118.4(3)
C5 C4 C3 118.6(4)
C5 C4 C7 122.2(4)
C3 C4 C7 119.3(4)
C51 C50 C56 120.9(4)
C51 C50 S2 119.9(3)
C56 C50 S2 119.2(3)
C30 C31 C32 120.0(4)
C30 C31 H31A 120.0
C32 C31 H31A 120.0
C13 C12 C11 119.4(4)
C13 C12 H12A 120.3
C11 C12 H12A 120.3
C54 C55 C56 120.9(4)
C54 C55 H55A 119.5
C56 C55 H55A 119.5
C27 C22 C23 120.9(3)
C27 C22 S1 119.5(3)
C23 C22 S1 119.5(3)
C12 C11 C10 120.2(4)
C12 C11 H11A 119.9
C10 C11 H11A 119.9
C2 C3 C4 120.9(4)
C2 C3 H3A 119.6
C4 C3 H3A 119.6
C41 C42 C37 120.5(4)
C41 C42 H42A 119.7
C37 C42 H42A 119.7
C49 C48 C47 120.1(4)
C49 C48 H48A 119.9
C47 C48 H48A 119.9
C40 C39 C38 120.3(4)
C40 C39 H39A 119.8
C38 C39 H39A 119.8
C22 C27 C26 119.3(4)
C22 C27 H27A 120.4
C26 C27 H27A 120.4
C54 C52 C51 121.6(4)
C54 C52 H52A 119.2
C51 C52 H52A 119.2
C48 C49 C44 120.8(4)
C48 C49 H49A 119.6
C44 C49 H49A 119.6
C16 C21 C20 119.6(4)
C16 C21 H21A 120.2
C20 C21 H21A 120.2
C34 C29 C30 121.7(4)
C34 C29 Br2 119.5(4)
C30 C29 Br2 118.8(3)
C39 C38 C37 120.0(4)
C39 C38 H38A 120.0
C37 C38 H38A 120.0
C46 C47 C48 120.0(4)
C46 C47 H47A 120.0
C48 C47 H47A 120.0
C19 C18 C17 119.6(4)
C19 C18 H18A 120.2
C17 C18 H18A 120.2
C47 C46 C45 119.3(4)
C47 C46 H46A 120.4
C45 C46 H46A 120.4
C25 C28 H28A 109.5
C25 C28 H28B 109.5
H28A C28 H28B 109.5
C25 C28 H28C 109.5
H28A C28 H28C 109.5
H28B C28 H28C 109.5
C3 C2 C1 119.0(4)
C3 C2 H2A 120.5
C1 C2 H2A 120.5
C25 C24 C23 121.7(4)
C25 C24 H24A 119.1
C23 C24 H24A 119.1
C42 C41 C40 120.2(4)
C42 C41 H41A 119.9
C40 C41 H41A 119.9
C39 C40 C41 119.7(4)
C39 C40 H40A 120.1
C41 C40 H40A 120.1
C24 C25 C26 118.6(4)
C24 C25 C28 121.1(4)
C26 C25 C28 120.3(4)
C52 C54 C55 118.9(4)
C52 C54 C57 120.3(4)
C55 C54 C57 120.7(4)
C20 C19 C18 120.4(4)
C20 C19 H19A 119.8
C18 C19 H19A 119.8
C34 C33 C32 120.1(4)
C34 C33 H33A 119.9
C32 C33 H33A 119.9
C12 C13 C14 120.3(4)
C12 C13 H13A 119.9
C14 C13 H13A 119.9
C1 C6 C5 119.0(4)
C1 C6 H6A 120.5
C5 C6 H6A 120.5
C29 C30 C31 119.4(4)
C29 C30 H30A 120.3
C31 C30 H30A 120.3
C55 C56 C50 119.0(4)
C55 C56 H56A 120.5
C50 C56 H56A 120.5
C54 C57 H57A 109.5
C54 C57 H57B 109.5
H57A C57 H57B 109.5
C54 C57 H57C 109.5
H57A C57 H57C 109.5
H57B C57 H57C 109.5
C19 C20 C21 120.5(4)
C19 C20 H20A 119.7
C21 C20 H20A 119.7
C29 C34 C33 119.4(4)
C29 C34 H34A 120.3
C33 C34 H34A 120.3
C27 C26 C25 121.0(4)
C27 C26 H26A 119.5
C25 C26 H26A 119.5

loop_
_geom_bond_atom_site_label_1
_geom_bond_atom_site_label_2
_geom_bond_distance
Br1 C1 1.901(4)
Br2 C29 1.899(4)
S2 O5 1.433(3)
S2 O6 1.446(3)
S2 N2 1.616(3)
S2 C50 1.764(4)
S1 O2 1.426(3)
S1 O3 1.451(3)
S1 N1 1.623(4)
S1 C22 1.763(4)
O4 C35 1.221(5)
O1 C7 1.223(5)
C9 C10 1.391(5)
C9 C14 1.394(5)
C9 C8 1.525(5)
N2 C43 1.469(5)
N2 H2B 0.78(5)
N1 C15 1.480(5)
N1 H1A 0.84(5)
C10 C11 1.392(5)
C10 H10A 0.9300
C44 C45 1.387(5)
C44 C49 1.391(5)
C44 C43 1.534(5)
C8 C7 1.526(5)
C8 C15 1.544(5)
C8 H8A 1.00(5)
C15 C16 1.516(5)
C15 H15A 0.97(5)
C1 C6 1.376(6)
C1 C2 1.395(6)
C16 C17 1.389(5)
C16 C21 1.401(5)
C5 C6 1.396(6)
C5 C4 1.399(5)
C5 H5A 0.9300
C14 C13 1.394(5)
C14 H14A 0.9300
C36 C37 1.521(5)
C36 C35 1.529(5)
C36 C43 1.555(5)
C36 H36A 0.93(5)
C32 C33 1.399(5)
C32 C31 1.407(6)
C32 C35 1.499(5)
C37 C42 1.389(5)
C37 C38 1.400(5)
C23 C24 1.390(5)
C23 C22 1.401(6)
C23 H23A 0.9300
C7 C4 1.501(5)
C17 C18 1.405(5)
C17 H17A 0.9300
C51 C50 1.387(5)
C51 C52 1.399(5)
C51 H51A 0.9300
C43 H43A 0.98(5)
C45 C46 1.401(5)
C45 H45A 0.9300
C4 C3 1.400(5)
C50 C56 1.397(5)
C31 C30 1.391(6)
C31 H31A 0.9300
C12 C13 1.389(6)
C12 C11 1.390(6)
C12 H12A 0.9300
C55 C54 1.391(6)
C55 C56 1.395(6)
C55 H55A 0.9300
C22 C27 1.388(5)
C11 H11A 0.9300
C3 C2 1.387(6)
C3 H3A 0.9300
C42 C41 1.385(6)
C42 H42A 0.9300
C48 C49 1.374(6)
C48 C47 1.393(6)
C48 H48A 0.9300
C39 C40 1.387(6)
C39 C38 1.389(5)
C39 H39A 0.9300
C27 C26 1.391(5)
C27 H27A 0.9300
C52 C54 1.379(6)
C52 H52A 0.9300
C49 H49A 0.9300
C21 C20 1.401(6)
C21 H21A 0.9300
C29 C34 1.371(6)
C29 C30 1.386(7)
C38 H38A 0.9300
C47 C46 1.390(6)
C47 H47A 0.9300
C18 C19 1.383(6)
C18 H18A 0.9300
C46 H46A 0.9300
C28 C25 1.502(5)
C28 H28A 0.9600
C28 H28B 0.9600
C28 H28C 0.9600
C2 H2A 0.9300
C24 C25 1.388(6)
C24 H24A 0.9300
C41 C40 1.388(6)
C41 H41A 0.9300
C40 H40A 0.9300
C25 C26 1.398(6)
C54 C57 1.524(6)
C19 C20 1.377(6)
C19 H19A 0.9300
C33 C34 1.399(6)
C33 H33A 0.9300
C13 H13A 0.9300
C6 H6A 0.9300
C30 H30A 0.9300
C56 H56A 0.9300
C57 H57A 0.9600
C57 H57B 0.9600
C57 H57C 0.9600
C20 H20A 0.9300
C34 H34A 0.9300
C26 H26A 0.9300

loop_
_cod_related_entry_id
_cod_related_entry_code
_cod_related_entry_database
1 30652099 ChemSpider
